data_7022668
loop_
_publ_author_name
'Anwar, Muhammad U.'
'Dawe, Louise N.'
'Tandon, Santokh S.'
'Bunge, Scott D.'
'Thompson, Laurence K.'

_publ_section_title
;
 Polynuclear lanthanide (Ln) complexes of a tri-functional hydrazone
 ligand--mononuclear (Dy), dinuclear (Yb, Tm), tetranuclear (Gd), and
 hexanuclear (Gd, Dy, Tb) examples.
;
_journal_issue 21
_journal_name_full 'Dalton transactions (Cambridge, England : 2003)'
_journal_page_first 7781
_journal_page_last 7794
_journal_paper_doi 10.1039/c3dt32732a
_journal_volume 42
_journal_year 2013
_chemical_formula_moiety 'C17 H26 Dy N7 O12, C3 H7 N O'
_chemical_formula_sum 'C20 H33 Dy N8 O13'
_chemical_formula_weight 756.04
_chemical_name_systematic
;
?
;
_space_group_IT_number 2
_symmetry_cell_setting triclinic
_symmetry_Int_Tables_number 2
_symmetry_space_group_name_Hall '-P 1'
_symmetry_space_group_name_H-M 'P -1'
_atom_sites_solution_hydrogens geom
_atom_sites_solution_primary direct
_atom_sites_solution_secondary difmap
_audit_creation_method SHELXL-97
_cell_angle_alpha 113.456(2)
_cell_angle_beta 101.544(18)
_cell_angle_gamma 93.977(15)
_cell_formula_units_Z 2
_cell_length_a 7.7721(6)
_cell_length_b 13.3326(5)
_cell_length_c 16.0765(4)
_cell_measurement_reflns_used 5376
_cell_measurement_temperature 193(2)
_cell_measurement_theta_max 29.6
_cell_measurement_theta_min 1.4
_cell_volume 1476.6(2)
_computing_cell_refinement 'CrystalClear-SM Expert 2.0 r4 (Rigaku, 2009)'
_computing_data_collection 'CrystalClear-SM Expert 2.0 r4 (Rigaku, 2009)'
_computing_data_reduction 'CrystalClear-SM Expert 2.0 r4 (Rigaku, 2009)'
_computing_molecular_graphics 'OLEX2: J. Appl. Cryst. (2009). 42, 339-341'
_computing_publication_material 'OLEX2: J. Appl. Cryst. (2009). 42, 339-341'
_computing_structure_refinement 'SHELXL-97: Acta Cryst.2008, A64, 112-122'
_computing_structure_solution 'SIR2008: J. Appl. Cryst. (2007). 40, 609-613'
_diffrn_ambient_temperature 193(2)
_diffrn_detector_area_resol_mean 14.63
_diffrn_measured_fraction_theta_full 0.983
_diffrn_measured_fraction_theta_max 0.983
_diffrn_measurement_device_type 'Rigaku Saturn'
_diffrn_measurement_method \w
_diffrn_radiation_monochromator 'graphite - Rigaku SHINE'
_diffrn_radiation_source 'fine-focus sealed tube'
_diffrn_radiation_type MoK\a
_diffrn_radiation_wavelength 0.71073
_diffrn_reflns_av_R_equivalents 0.0348
_diffrn_reflns_av_sigmaI/netI 0.0367
_diffrn_reflns_limit_h_max 9
_diffrn_reflns_limit_h_min -9
_diffrn_reflns_limit_k_max 16
_diffrn_reflns_limit_k_min -16
_diffrn_reflns_limit_l_max 20
_diffrn_reflns_limit_l_min -19
_diffrn_reflns_number 11976
_diffrn_reflns_theta_full 26.37
_diffrn_reflns_theta_max 26.37
_diffrn_reflns_theta_min 2.71
_exptl_absorpt_coefficient_mu 2.605
_exptl_absorpt_correction_T_max 0.939
_exptl_absorpt_correction_T_min 0.306
_exptl_absorpt_correction_type numerical
_exptl_absorpt_process_details 'T. Higashi, 2000'
_exptl_crystal_colour 'Light Yellow'
_exptl_crystal_density_diffrn 1.700
_exptl_crystal_density_method 'not measured'
_exptl_crystal_description Prism
_exptl_crystal_F_000 758
_exptl_crystal_size_max 0.30
_exptl_crystal_size_mid 0.06
_exptl_crystal_size_min 0.02
_refine_diff_density_max 0.958
_refine_diff_density_min -0.960
_refine_diff_density_rms 0.101
_refine_ls_extinction_method none
_refine_ls_goodness_of_fit_ref 1.076
_refine_ls_hydrogen_treatment constr
_refine_ls_matrix_type full
_refine_ls_number_parameters 388
_refine_ls_number_reflns 5949
_refine_ls_number_restraints 0
_refine_ls_restrained_S_all 1.076
_refine_ls_R_factor_all 0.0289
_refine_ls_R_factor_gt 0.0281
_refine_ls_shift/su_max 0.003
_refine_ls_shift/su_mean 0.000
_refine_ls_structure_factor_coef Fsqd
_refine_ls_weighting_details 'calc w=1/[\s^2^(Fo^2^)+(0.0309P)^2^+1.7704P] where P=(Fo^2^+2Fc^2^)/3'
_refine_ls_weighting_scheme calc
_refine_ls_wR_factor_gt 0.0686
_refine_ls_wR_factor_ref 0.0700
_reflns_number_gt 5786
_reflns_number_total 5949
_reflns_threshold_expression >2sigma(I)
_cod_data_source_file c3dt32732a.txt
_cod_data_source_block 4
_cod_depositor_comments
;
The following automatic conversions were performed:

'_exptl_absorpt_correction_type' value 'Numerical' changed to
'numerical' according to
/home/saulius/struct/CIF-dictionaries/cif_core.dic dictionary named
'cif_core.dic' version 2.4.2 from 2011-04-26.

Automatic conversion script
Id: cif_fix_values 1891 2012-01-12 08:04:46Z andrius 
;
_cod_database_code 7022668

loop_
_symmetry_equiv_pos_as_xyz
'x, y, z'
'-x, -y, -z'

loop_
_atom_site_label
_atom_site_type_symbol
_atom_site_fract_x
_atom_site_fract_y
_atom_site_fract_z
_atom_site_U_iso_or_equiv
_atom_site_adp_type
_atom_site_occupancy
_atom_site_symmetry_multiplicity
_atom_site_calc_flag
_atom_site_refinement_flags
Dy1 Dy 0.362256(17) 0.855060(10) 0.201367(9) 0.02243(6) Uani 1 1 d .
O5 O 0.5338(3) 0.89511(19) 0.10881(17) 0.0344(5) Uani 1 1 d .
O3 O 0.1945(3) 0.71044(17) 0.21687(16) 0.0296(5) Uani 1 1 d .
O11 O 0.4929(3) 0.8698(2) 0.36042(18) 0.0356(5) Uani 1 1 d .
O10 O 0.6791(3) 0.9307(2) 0.30205(18) 0.0361(6) Uani 1 1 d .
O4 O -0.1462(3) 0.56566(19) 0.35699(18) 0.0336(5) Uani 1 1 d .
H4 H -0.2368 0.5766 0.3783 0.050 Uiso 1 1 calc R
N7 N 0.1397(3) 0.9143(2) 0.30105(18) 0.0225(5) Uani 1 1 d .
O1 O 0.4614(4) 1.21996(19) 0.23702(18) 0.0378(6) Uani 1 1 d .
N9 N 0.0649(3) 0.8295(2) 0.31982(19) 0.0251(5) Uani 1 1 d .
H9 H -0.0026 0.8422 0.3597 0.030 Uiso 1 1 calc R
O13 O -0.4359(3) 0.5893(2) 0.41605(19) 0.0391(6) Uani 1 1 d .
C8 C 0.1008(4) 0.7288(2) 0.2746(2) 0.0231(6) Uani 1 1 d .
N5 N -0.6003(4) 0.7097(2) 0.4962(2) 0.0321(6) Uani 1 1 d .
O12 O 0.7755(3) 0.9143(2) 0.43147(18) 0.0419(6) Uani 1 1 d .
N4 N 0.6523(4) 0.9055(2) 0.3666(2) 0.0290(6) Uani 1 1 d .
N2 N 0.6855(3) 0.5794(2) 0.0970(2) 0.0272(6) Uani 1 1 d .
N1 N 0.7281(4) 1.0099(3) 0.0851(2) 0.0354(7) Uani 1 1 d .
O6 O 0.5271(3) 0.7072(2) 0.16968(19) 0.0386(6) Uani 1 1 d .
O8 O 0.0753(4) 0.8423(2) 0.09335(19) 0.0495(7) Uani 1 1 d .
N19 N -0.0892(4) 0.6554(2) 0.34082(19) 0.0275(6) Uani 1 1 d .
O7 O 0.2328(4) 0.7207(2) 0.03618(19) 0.0473(7) Uani 1 1 d .
C7 C 0.0934(4) 1.0094(3) 0.3428(2) 0.0254(6) Uani 1 1 d .
H7 H 0.0146 1.0139 0.3819 0.030 Uiso 1 1 calc R
C9 C 0.0316(4) 0.6356(2) 0.2947(2) 0.0237(6) Uani 1 1 d .
C6 C 0.2830(4) 1.1148(2) 0.2850(2) 0.0243(6) Uani 1 1 d .
C19 C -0.7018(5) 0.6281(3) 0.5148(3) 0.0409(9) Uani 1 1 d .
H19A H -0.7025 0.6592 0.5812 0.061 Uiso 1 1 calc R
H19B H -0.6466 0.5612 0.4995 0.061 Uiso 1 1 calc R
H19C H -0.8243 0.6091 0.4763 0.061 Uiso 1 1 calc R
O9 O -0.0262(5) 0.7136(3) -0.0490(2) 0.0602(9) Uani 1 1 d .
C1 C 0.3304(4) 1.2188(3) 0.2827(2) 0.0294(7) Uani 1 1 d .
C5 C 0.1528(4) 1.1096(2) 0.3345(2) 0.0261(6) Uani 1 1 d .
N3 N 0.0901(4) 0.7574(3) 0.0242(2) 0.0386(7) Uani 1 1 d .
C4 C 0.0756(5) 1.2032(3) 0.3775(3) 0.0354(8) Uani 1 1 d .
H4A H -0.0118 1.1983 0.4100 0.042 Uiso 1 1 calc R
C11 C 0.6356(5) 0.9846(3) 0.1361(3) 0.0342(8) Uani 1 1 d .
H11 H 0.6471 1.0382 0.1982 0.041 Uiso 1 1 calc R
C2 C 0.2531(5) 1.3090(3) 0.3257(3) 0.0367(8) Uani 1 1 d .
H2 H 0.2875 1.3772 0.3230 0.044 Uiso 1 1 calc R
C10 C 0.1062(5) 0.5309(3) 0.2599(3) 0.0334(7) Uani 1 1 d .
H10A H 0.0800 0.4991 0.1914 0.050 Uiso 1 1 calc R
H10B H 0.0523 0.4781 0.2796 0.050 Uiso 1 1 calc R
H10C H 0.2355 0.5468 0.2859 0.050 Uiso 1 1 calc R
C18 C -0.6395(5) 0.8219(3) 0.5331(3) 0.0408(8) Uani 1 1 d .
H18A H -0.7592 0.8228 0.4997 0.061 Uiso 1 1 calc R
H18B H -0.5520 0.8711 0.5245 0.061 Uiso 1 1 calc R
H18C H -0.6338 0.8473 0.5999 0.061 Uiso 1 1 calc R
C3 C 0.1243(5) 1.3010(3) 0.3732(3) 0.0428(9) Uani 1 1 d .
H3 H 0.0708 1.3635 0.4025 0.051 Uiso 1 1 calc R
C14 C 0.6353(4) 0.6767(3) 0.1211(2) 0.0305(7) Uani 1 1 d .
H14 H 0.6845 0.7268 0.1001 0.037 Uiso 1 1 calc R
C17 C -0.4729(4) 0.6836(3) 0.4514(2) 0.0320(7) Uani 1 1 d .
H17 H -0.4048 0.7416 0.4459 0.038 Uiso 1 1 calc R
C16 C 0.6170(5) 0.4990(3) 0.1283(3) 0.0359(8) Uani 1 1 d .
H16A H 0.5372 0.5314 0.1682 0.054 Uiso 1 1 calc R
H16B H 0.7167 0.4796 0.1638 0.054 Uiso 1 1 calc R
H16C H 0.5514 0.4321 0.0737 0.054 Uiso 1 1 calc R
C13 C 0.7167(6) 0.9333(4) -0.0100(3) 0.0491(10) Uani 1 1 d .
H13A H 0.8163 0.8918 -0.0112 0.074 Uiso 1 1 calc R
H13B H 0.7223 0.9744 -0.0484 0.074 Uiso 1 1 calc R
H13C H 0.6040 0.8815 -0.0349 0.074 Uiso 1 1 calc R
C12 C 0.8455(7) 1.1153(4) 0.1224(4) 0.0661(14) Uani 1 1 d .
H12A H 0.8009 1.1586 0.0882 0.099 Uiso 1 1 calc R
H12B H 0.9655 1.1023 0.1154 0.099 Uiso 1 1 calc R
H12C H 0.8496 1.1563 0.1889 0.099 Uiso 1 1 calc R
C15 C 0.8094(5) 0.5464(3) 0.0373(3) 0.0400(8) Uani 1 1 d .
H15A H 0.8379 0.6049 0.0175 0.060 Uiso 1 1 calc R
H15B H 0.7544 0.4775 -0.0180 0.060 Uiso 1 1 calc R
H15C H 0.9188 0.5347 0.0722 0.060 Uiso 1 1 calc R
C43 C 0.4975(7) 1.3168(3) 0.2207(3) 0.0530(11) Uani 1 1 d .
H43A H 0.3881 1.3278 0.1852 0.080 Uiso 1 1 calc R
H43B H 0.5884 1.3070 0.1850 0.080 Uiso 1 1 calc R
H43C H 0.5408 1.3818 0.2809 0.080 Uiso 1 1 calc R
O2 O 0.3609(3) 1.03192(17) 0.24517(16) 0.0281(5) Uani 1 1 d .

loop_
_atom_site_aniso_label
_atom_site_aniso_U_11
_atom_site_aniso_U_22
_atom_site_aniso_U_33
_atom_site_aniso_U_23
_atom_site_aniso_U_13
_atom_site_aniso_U_12
Dy1 0.02497(9) 0.01774(8) 0.02801(10) 0.01033(6) 0.01207(6) 0.00490(6)
O5 0.0458(14) 0.0279(12) 0.0363(13) 0.0144(10) 0.0234(11) 0.0051(10)
O3 0.0350(12) 0.0200(10) 0.0368(13) 0.0107(9) 0.0186(10) 0.0040(9)
O11 0.0278(12) 0.0486(15) 0.0398(14) 0.0249(12) 0.0147(10) 0.0068(10)
O10 0.0311(12) 0.0447(14) 0.0408(14) 0.0266(12) 0.0102(10) 0.0017(11)
O4 0.0361(13) 0.0277(12) 0.0471(15) 0.0217(11) 0.0200(11) 0.0044(10)
N7 0.0210(12) 0.0199(12) 0.0297(13) 0.0128(10) 0.0081(10) 0.0025(9)
O1 0.0513(15) 0.0238(11) 0.0454(15) 0.0178(11) 0.0221(12) 0.0014(10)
N9 0.0265(13) 0.0214(12) 0.0312(14) 0.0135(11) 0.0110(11) 0.0021(10)
O13 0.0396(14) 0.0341(13) 0.0485(15) 0.0166(12) 0.0227(12) 0.0071(11)
C8 0.0204(14) 0.0213(14) 0.0288(16) 0.0119(12) 0.0062(12) 0.0022(11)
N5 0.0345(15) 0.0302(14) 0.0315(15) 0.0117(12) 0.0105(12) 0.0061(12)
O12 0.0300(13) 0.0584(17) 0.0387(14) 0.0249(13) 0.0027(11) 0.0059(12)
N4 0.0247(13) 0.0298(14) 0.0360(15) 0.0156(12) 0.0104(12) 0.0083(11)
N2 0.0249(13) 0.0253(13) 0.0355(15) 0.0150(12) 0.0104(11) 0.0070(10)
N1 0.0302(15) 0.0497(18) 0.0375(16) 0.0277(15) 0.0133(12) 0.0051(13)
O6 0.0403(14) 0.0345(13) 0.0526(16) 0.0210(12) 0.0258(12) 0.0199(11)
O8 0.0529(17) 0.0501(17) 0.0360(15) 0.0109(13) 0.0035(13) 0.0162(14)
N19 0.0279(13) 0.0241(13) 0.0344(15) 0.0159(11) 0.0095(11) 0.0011(10)
O7 0.0632(19) 0.0343(14) 0.0354(15) 0.0052(11) 0.0131(13) 0.0073(13)
C7 0.0210(14) 0.0252(15) 0.0295(16) 0.0109(13) 0.0071(12) 0.0019(11)
C9 0.0233(14) 0.0220(14) 0.0267(15) 0.0123(12) 0.0050(12) -0.0001(11)
C6 0.0240(14) 0.0195(14) 0.0265(15) 0.0083(12) 0.0033(12) 0.0024(11)
C19 0.0385(19) 0.045(2) 0.044(2) 0.0207(18) 0.0179(16) -0.0001(16)
O9 0.074(2) 0.0552(18) 0.0364(16) 0.0209(14) -0.0116(15) -0.0204(16)
C1 0.0347(17) 0.0226(15) 0.0311(17) 0.0125(13) 0.0068(13) 0.0019(13)
C5 0.0241(14) 0.0184(14) 0.0336(17) 0.0084(12) 0.0074(13) 0.0056(11)
N3 0.0482(19) 0.0329(16) 0.0334(16) 0.0179(13) 0.0036(14) -0.0071(14)
C4 0.0300(17) 0.0269(16) 0.050(2) 0.0128(15) 0.0161(15) 0.0097(13)
C11 0.042(2) 0.0336(18) 0.0310(18) 0.0146(15) 0.0181(15) 0.0015(15)
C2 0.043(2) 0.0215(15) 0.046(2) 0.0167(15) 0.0072(16) 0.0039(14)
C10 0.0347(17) 0.0280(16) 0.044(2) 0.0188(15) 0.0143(15) 0.0089(13)
C18 0.046(2) 0.0360(19) 0.037(2) 0.0093(16) 0.0134(16) 0.0109(16)
C3 0.047(2) 0.0261(17) 0.058(3) 0.0157(17) 0.0193(19) 0.0147(15)
C14 0.0321(17) 0.0256(15) 0.0377(18) 0.0154(14) 0.0124(14) 0.0065(13)
C17 0.0302(17) 0.0322(17) 0.0337(18) 0.0131(14) 0.0115(14) 0.0005(13)
C16 0.0410(19) 0.0297(17) 0.043(2) 0.0210(16) 0.0125(16) 0.0061(14)
C13 0.050(2) 0.070(3) 0.040(2) 0.029(2) 0.0241(19) 0.017(2)
C12 0.062(3) 0.073(3) 0.064(3) 0.033(3) 0.020(2) -0.022(3)
C15 0.0371(19) 0.0378(19) 0.048(2) 0.0145(17) 0.0221(17) 0.0113(15)
C43 0.081(3) 0.0297(19) 0.060(3) 0.0255(19) 0.031(2) 0.0001(19)
O2 0.0309(11) 0.0178(10) 0.0383(13) 0.0106(9) 0.0169(10) 0.0043(8)

loop_
_atom_type_symbol
_atom_type_description
_atom_type_scat_dispersion_real
_atom_type_scat_dispersion_imag
_atom_type_scat_source
C C 0.0033 0.0016 'International Tables Vol C Tables 4.2.6.8 and 6.1.1.4'
H H 0.0000 0.0000 'International Tables Vol C Tables 4.2.6.8 and 6.1.1.4'
N N 0.0061 0.0033 'International Tables Vol C Tables 4.2.6.8 and 6.1.1.4'
O O 0.0106 0.0060 'International Tables Vol C Tables 4.2.6.8 and 6.1.1.4'
Dy Dy -0.1892 4.4098 'International Tables Vol C Tables 4.2.6.8 and 6.1.1.4'

loop_
_geom_angle_atom_site_label_1
_geom_angle_atom_site_label_2
_geom_angle_atom_site_label_3
_geom_angle
O2 Dy1 O6 148.27(9)
O2 Dy1 O5 78.41(8)
O6 Dy1 O5 79.65(9)
O2 Dy1 O3 134.96(8)
O6 Dy1 O3 73.42(8)
O5 Dy1 O3 144.21(8)
O2 Dy1 O11 95.38(9)
O6 Dy1 O11 77.92(9)
O5 Dy1 O11 123.17(8)
O3 Dy1 O11 73.74(8)
O2 Dy1 O7 121.06(9)
O6 Dy1 O7 72.69(10)
O5 Dy1 O7 72.48(9)
O3 Dy1 O7 77.24(9)
O11 Dy1 O7 143.37(9)
O2 Dy1 O8 82.02(9)
O6 Dy1 O8 121.87(10)
O5 Dy1 O8 93.07(10)
O3 Dy1 O8 81.89(10)
O11 Dy1 O8 142.57(9)
O7 Dy1 O8 50.61(10)
O2 Dy1 O10 80.16(9)
O6 Dy1 O10 71.59(9)
O5 Dy1 O10 72.75(8)
O3 Dy1 O10 118.60(8)
O11 Dy1 O10 50.71(8)
O7 Dy1 O10 133.57(10)
O8 Dy1 O10 159.11(10)
O2 Dy1 N7 70.89(8)
O6 Dy1 N7 132.47(8)
O5 Dy1 N7 147.72(8)
O3 Dy1 N7 64.23(8)
O11 Dy1 N7 70.60(8)
O7 Dy1 N7 115.39(9)
O8 Dy1 N7 73.36(9)
O10 Dy1 N7 110.50(8)
O2 Dy1 N3 102.53(9)
O6 Dy1 N3 97.06(10)
O5 Dy1 N3 82.65(9)
O3 Dy1 N3 77.81(8)
O11 Dy1 N3 151.38(8)
O7 Dy1 N3 25.19(10)
O8 Dy1 N3 25.44(10)
O10 Dy1 N3 154.28(9)
N7 Dy1 N3 94.28(9)
O2 Dy1 N4 89.37(8)
O6 Dy1 N4 71.23(9)
O5 Dy1 N4 97.80(9)
O3 Dy1 N4 95.42(8)
O11 Dy1 N4 25.39(7)
O7 Dy1 N4 143.78(9)
O8 Dy1 N4 164.52(9)
O10 Dy1 N4 25.45(7)
N7 Dy1 N4 91.69(8)
N3 Dy1 N4 167.90(9)
C11 O5 Dy1 123.5(2)
C8 O3 Dy1 122.57(19)
N4 O11 Dy1 97.51(18)
N4 O10 Dy1 94.54(17)
C7 N7 N9 114.5(2)
C7 N7 Dy1 132.0(2)
N9 N7 Dy1 113.31(17)
C1 O1 C43 116.5(3)
C8 N9 N7 116.7(2)
O3 C8 N9 121.6(3)
O3 C8 C9 119.1(3)
N9 C8 C9 119.4(3)
C17 N5 C18 121.6(3)
C17 N5 C19 121.4(3)
C18 N5 C19 116.9(3)
O12 N4 O10 121.2(3)
O12 N4 O11 122.1(3)
O10 N4 O11 116.6(3)
O12 N4 Dy1 172.8(2)
O10 N4 Dy1 60.00(16)
O11 N4 Dy1 57.10(16)
C14 N2 C15 121.5(3)
C14 N2 C16 120.9(3)
C15 N2 C16 117.6(3)
C11 N1 C13 121.0(3)
C11 N1 C12 121.3(3)
C13 N1 C12 117.7(3)
C14 O6 Dy1 133.4(2)
N3 O8 Dy1 96.9(2)
C9 N19 O4 111.9(3)
N3 O7 Dy1 97.4(2)
N7 C7 C5 124.9(3)
N19 C9 C10 126.8(3)
N19 C9 C8 115.2(3)
C10 C9 C8 118.0(3)
O2 C6 C5 123.4(3)
O2 C6 C1 120.1(3)
C5 C6 C1 116.5(3)
O1 C1 C2 124.5(3)
O1 C1 C6 113.9(3)
C2 C1 C6 121.6(3)
C4 C5 C6 120.5(3)
C4 C5 C7 117.3(3)
C6 C5 C7 122.2(3)
O9 N3 O7 122.2(4)
O9 N3 O8 122.7(4)
O7 N3 O8 115.1(3)
O9 N3 Dy1 177.7(2)
O7 N3 Dy1 57.46(17)
O8 N3 Dy1 57.65(18)
C3 C4 C5 121.1(3)
O5 C11 N1 124.6(3)
C1 C2 C3 120.5(3)
C4 C3 C2 119.8(3)
O6 C14 N2 123.8(3)
O13 C17 N5 124.9(3)
C6 O2 Dy1 145.89(19)

loop_
_geom_bond_atom_site_label_1
_geom_bond_atom_site_label_2
_geom_bond_distance
Dy1 O2 2.177(2)
Dy1 O6 2.367(2)
Dy1 O5 2.367(2)
Dy1 O3 2.376(2)
Dy1 O11 2.478(2)
Dy1 O7 2.483(3)
Dy1 O8 2.486(3)
Dy1 O10 2.542(2)
Dy1 N7 2.545(3)
Dy1 N3 2.921(3)
Dy1 N4 2.926(3)
O5 C11 1.247(4)
O3 C8 1.251(4)
O11 N4 1.265(3)
O10 N4 1.262(4)
O4 N19 1.384(3)
N7 C7 1.292(4)
N7 N9 1.399(3)
O1 C1 1.372(4)
O1 C43 1.437(4)
N9 C8 1.329(4)
O13 C17 1.238(4)
C8 C9 1.495(4)
N5 C17 1.324(4)
N5 C18 1.453(5)
N5 C19 1.459(4)
O12 N4 1.227(4)
N2 C14 1.310(4)
N2 C15 1.461(4)
N2 C16 1.463(4)
N1 C11 1.314(4)
N1 C13 1.441(5)
N1 C12 1.449(5)
O6 C14 1.241(4)
O8 N3 1.264(4)
N19 C9 1.288(4)
O7 N3 1.254(4)
C7 C5 1.448(4)
C9 C10 1.489(4)
C6 O2 1.297(4)
C6 C5 1.422(4)
C6 C1 1.427(4)
O9 N3 1.224(4)
C1 C2 1.374(5)
C5 C4 1.407(4)
C4 C3 1.364(5)
C2 C3 1.398(5)
